data_7205885
loop_
_publ_author_name
'Zavras, Athanasios'
'Fry, Julie A.'
'Beavers, Christine M.'
'Talbo, Gert H.'
'Richards, Anne F.'

_publ_section_title
;
 2-Pyridylmethylphosphonic acid: a flexible, multi-dentate ligand for
 metal phosphonates
;
_journal_issue 10
_journal_name_full CrystEngComm
_journal_page_first 3551
_journal_paper_doi 10.1039/c0ce00969e
_journal_volume 13
_journal_year 2011
_chemical_formula_sum 'C6 H6 Ag N2 O6 P Pb'
_chemical_formula_weight 548.16
_chemical_name_common ((2PyCH2PO3)AgPb(NO3))n
_chemical_name_systematic
;
?
;
_space_group_IT_number 14
_symmetry_cell_setting monoclinic
_symmetry_space_group_name_Hall '-P 2ybc'
_symmetry_space_group_name_H-M 'P 1 21/c 1'
_atom_sites_solution_hydrogens geom
_atom_sites_solution_primary direct
_atom_sites_solution_secondary difmap
_audit_creation_method SHELXL-97
_cell_angle_alpha 90.00
_cell_angle_beta 104.871(2)
_cell_angle_gamma 90.00
_cell_formula_units_Z 4
_cell_length_a 13.9027(19)
_cell_length_b 9.8255(14)
_cell_length_c 7.9178(11)
_cell_measurement_reflns_used 2162
_cell_measurement_temperature 213(2)
_cell_measurement_theta_max 28.2445
_cell_measurement_theta_min 2.568
_cell_volume 1045.4(3)
_computing_cell_refinement 'Bruker SAINT+ v. 6.36a'
_computing_data_collection 'Bruker SMART v. 5.626'
_computing_data_reduction 'Bruker SAINT+ v. 6.36a'
_computing_molecular_graphics 'XP, Bruker SHELXTL v. 6.12'
_computing_publication_material 'XCIF, Bruker SHELXTL v. 6.12'
_computing_structure_refinement 'XL, Bruker SHELXTL v. 6.12'
_computing_structure_solution 'XS, Bruker SHELXTL v. 6.12'
_diffrn_ambient_temperature 213(2)
_diffrn_detector_area_resol_mean 8.3
_diffrn_measured_fraction_theta_full 0.997
_diffrn_measured_fraction_theta_max 0.993
_diffrn_measurement_device_type 'Bruker SMART 1000'
_diffrn_measurement_method \w
_diffrn_radiation_monochromator graphite
_diffrn_radiation_source 'fine-focus sealed tube'
_diffrn_radiation_type MoK\a
_diffrn_radiation_wavelength 0.71073
_diffrn_reflns_av_R_equivalents 0.0451
_diffrn_reflns_av_sigmaI/netI 0.0606
_diffrn_reflns_limit_h_max 18
_diffrn_reflns_limit_h_min -16
_diffrn_reflns_limit_k_max 9
_diffrn_reflns_limit_k_min -12
_diffrn_reflns_limit_l_max 10
_diffrn_reflns_limit_l_min -9
_diffrn_reflns_number 5763
_diffrn_reflns_theta_full 26.25
_diffrn_reflns_theta_max 27.49
_diffrn_reflns_theta_min 2.57
_diffrn_standards_decay_% <0.01
_exptl_absorpt_coefficient_mu 18.129
_exptl_absorpt_correction_T_max 0.8395
_exptl_absorpt_correction_T_min 0.7985
_exptl_absorpt_correction_type multi-scan
_exptl_absorpt_process_details 'SADABS: SAINT+, 2001'
_exptl_crystal_colour colorless
_exptl_crystal_density_diffrn 3.483
_exptl_crystal_density_method 'not measured'
_exptl_crystal_description block
_exptl_crystal_F_000 992
_exptl_crystal_size_max 0.01
_exptl_crystal_size_mid 0.01
_exptl_crystal_size_min 0.01
_refine_diff_density_max 3.251
_refine_diff_density_min -1.976
_refine_diff_density_rms 0.388
_refine_ls_extinction_method none
_refine_ls_goodness_of_fit_ref 1.075
_refine_ls_hydrogen_treatment constr
_refine_ls_matrix_type full
_refine_ls_number_parameters 154
_refine_ls_number_reflns 2384
_refine_ls_number_restraints 0
_refine_ls_restrained_S_all 1.075
_refine_ls_R_factor_all 0.0557
_refine_ls_R_factor_gt 0.0425
_refine_ls_shift/su_max 0.000
_refine_ls_shift/su_mean 0.000
_refine_ls_structure_factor_coef Fsqd
_refine_ls_weighting_details 'calc w=1/[\s^2^(Fo^2^)+(0.0577P)^2^+0.7391P] where P=(Fo^2^+2Fc^2^)/3'
_refine_ls_weighting_scheme calc
_refine_ls_wR_factor_gt 0.0993
_refine_ls_wR_factor_ref 0.1080
_reflns_number_gt 1954
_reflns_number_total 2384
_reflns_threshold_expression >2sigma(I)
_cod_data_source_file c0ce00969e.txt
_cod_data_source_block g:\pych2po\pych2p~2\ar560a
_cod_depositor_comments
;
The following automatic conversions were performed:
'_symmetry_cell_setting' value 'Monoclinic' changed to 'monoclinic'
according to '/home/saulius/struct/CIF-dictionaries/cif_core.dic'
dictionary named 'cif_core.dic' version 2.4.1 from 2010-06-29.

Automatic conversion script
Id: cif_fix_enum 1555 2011-01-17 13:19:09Z saulius 
;
_cod_original_sg_symbol_H-M P2(1)/c
_cod_database_code 7205885

loop_
_symmetry_equiv_pos_as_xyz
'x, y, z'
'-x, y+1/2, -z+1/2'
'-x, -y, -z'
'x, -y-1/2, z-1/2'

loop_
_atom_site_label
_atom_site_type_symbol
_atom_site_fract_x
_atom_site_fract_y
_atom_site_fract_z
_atom_site_U_iso_or_equiv
_atom_site_adp_type
_atom_site_occupancy
_atom_site_symmetry_multiplicity
_atom_site_calc_flag
_atom_site_refinement_flags
_atom_site_disorder_assembly
_atom_site_disorder_group
Pb1 Pb 0.45330(3) 0.77920(3) 0.48718(4) 0.01396(14) Uani 1 1 d . . .
Ag1 Ag 0.71307(7) 0.87239(8) 0.74762(10) 0.0261(2) Uani 1 1 d . . .
P1 P 0.61336(19) 0.5448(2) 0.8153(3) 0.0117(5) Uani 1 1 d . . .
O1 O 0.5684(6) 0.6762(8) 0.7291(9) 0.0237(16) Uani 1 1 d . . .
O2 O 0.5626(5) 0.4145(7) 0.7352(8) 0.0180(15) Uani 1 1 d . . .
O3 O 0.6121(5) 0.5475(7) 1.0104(8) 0.0173(15) Uani 1 1 d . . .
O6 O 0.1765(7) 0.6041(9) 0.5677(12) 0.039(2) Uani 1 1 d . . .
O5 O 0.2493(6) 0.7595(8) 0.4516(11) 0.0294(19) Uani 1 1 d . . .
O4 O 0.3381(6) 0.6061(8) 0.6227(9) 0.0259(17) Uani 1 1 d . . .
N1 N 0.8262(7) 0.7468(9) 0.9246(11) 0.0178(18) Uani 1 1 d . . .
N2 N 0.2517(6) 0.6577(8) 0.5471(10) 0.0164(17) Uani 1 1 d . . .
C1 C 0.7415(7) 0.5367(9) 0.7967(12) 0.0136(19) Uani 1 1 d . . .
H1A H 0.7603 0.4405 0.7973 0.016 Uiso 1 1 calc R . .
H1B H 0.7427 0.5738 0.6823 0.016 Uiso 1 1 calc R . .
C2 C 0.8198(8) 0.6082(10) 0.9320(13) 0.018(2) Uani 1 1 d . . .
C3 C 0.8880(9) 0.5375(12) 1.0589(14) 0.030(3) Uani 1 1 d . . .
H3A H 0.8801 0.4431 1.0696 0.036 Uiso 1 1 calc R . .
C4 C 0.9671(9) 0.6019(12) 1.1701(15) 0.030(3) Uani 1 1 d . . .
H4A H 1.0140 0.5524 1.2544 0.035 Uiso 1 1 calc R . .
C5 C 0.9762(9) 0.7417(12) 1.1550(15) 0.027(3) Uani 1 1 d . . .
H5A H 1.0302 0.7894 1.2260 0.033 Uiso 1 1 calc R . .
C6 C 0.9038(9) 0.8069(11) 1.0333(13) 0.023(2) Uani 1 1 d . . .
H6A H 0.9091 0.9019 1.0252 0.027 Uiso 1 1 calc R . .

loop_
_atom_site_aniso_label
_atom_site_aniso_U_11
_atom_site_aniso_U_22
_atom_site_aniso_U_33
_atom_site_aniso_U_23
_atom_site_aniso_U_13
_atom_site_aniso_U_12
Pb1 0.0189(2) 0.0104(2) 0.0112(2) 0.00069(13) 0.00133(15) -0.00010(14)
Ag1 0.0319(5) 0.0179(4) 0.0206(4) 0.0047(3) -0.0075(4) 0.0022(3)
P1 0.0159(13) 0.0081(11) 0.0101(11) -0.0008(8) 0.0016(10) -0.0002(9)
O1 0.021(4) 0.021(4) 0.024(4) 0.009(3) -0.002(3) 0.004(3)
O2 0.025(4) 0.013(3) 0.015(3) -0.006(3) 0.003(3) -0.003(3)
O3 0.023(4) 0.021(4) 0.007(3) -0.002(3) 0.000(3) -0.002(3)
O6 0.025(5) 0.039(5) 0.051(5) -0.006(4) 0.008(4) -0.015(4)
O5 0.032(5) 0.019(4) 0.035(5) 0.009(3) 0.006(4) -0.001(3)
O4 0.030(5) 0.021(4) 0.024(4) -0.001(3) 0.001(3) -0.007(3)
N1 0.020(5) 0.017(4) 0.012(4) 0.002(3) -0.003(4) -0.001(4)
N2 0.020(5) 0.015(4) 0.015(4) -0.002(3) 0.005(4) -0.001(4)
C1 0.012(5) 0.010(4) 0.019(5) -0.003(4) 0.003(4) 0.000(3)
C2 0.017(5) 0.016(5) 0.021(5) -0.003(4) 0.001(4) -0.004(4)
C3 0.024(6) 0.022(6) 0.033(6) 0.009(5) -0.011(5) 0.002(5)
C4 0.031(7) 0.027(6) 0.028(6) 0.001(5) 0.002(5) 0.009(5)
C5 0.026(7) 0.028(6) 0.023(6) 0.001(5) -0.001(5) -0.011(5)
C6 0.026(6) 0.016(5) 0.019(5) 0.002(4) -0.007(5) -0.004(4)

loop_
_atom_type_symbol
_atom_type_description
_atom_type_scat_dispersion_real
_atom_type_scat_dispersion_imag
_atom_type_scat_source
C C 0.0033 0.0016 'International Tables Vol C Tables 4.2.6.8 and 6.1.1.4'
H H 0.0000 0.0000 'International Tables Vol C Tables 4.2.6.8 and 6.1.1.4'
N N 0.0061 0.0033 'International Tables Vol C Tables 4.2.6.8 and 6.1.1.4'
O O 0.0106 0.0060 'International Tables Vol C Tables 4.2.6.8 and 6.1.1.4'
P P 0.1023 0.0942 'International Tables Vol C Tables 4.2.6.8 and 6.1.1.4'
Ag Ag -0.8971 1.1015 'International Tables Vol C Tables 4.2.6.8 and 6.1.1.4'
Pb Pb -3.3944 10.1111 'International Tables Vol C Tables 4.2.6.8 and 6.1.1.4'

loop_
_geom_angle_atom_site_label_1
_geom_angle_atom_site_label_2
_geom_angle_atom_site_label_3
_geom_angle
_geom_angle_site_symmetry_1
_geom_angle_site_symmetry_3
_geom_angle_publ_flag
O1 Pb1 O2 99.1(3) . 3_666 ?
O1 Pb1 O2 74.1(2) . 2_656 ?
O2 Pb1 O2 160.0(2) 3_666 2_656 ?
O1 Pb1 O4 76.2(2) . . ?
O2 Pb1 O4 81.5(2) 3_666 . ?
O2 Pb1 O4 78.6(2) 2_656 . ?
O1 Pb1 O3 81.2(2) . 4_575 ?
O2 Pb1 O3 115.5(2) 3_666 4_575 ?
O2 Pb1 O3 82.5(2) 2_656 4_575 ?
O4 Pb1 O3 153.8(2) . 4_575 ?
O3 Ag1 N1 161.5(3) 4_575 . ?
O1 P1 O2 115.8(4) . . ?
O1 P1 O3 109.0(4) . . ?
O2 P1 O3 107.9(4) . . ?
O1 P1 C1 107.4(4) . . ?
O2 P1 C1 106.7(4) . . ?
O3 P1 C1 110.0(4) . . ?
P1 O1 Pb1 146.8(5) . . ?
P1 O2 Pb1 149.4(4) . 3_666 ?
P1 O2 Pb1 102.0(3) . 2_646 ?
Pb1 O2 Pb1 100.8(2) 3_666 2_646 ?
P1 O3 Ag1 134.0(4) . 4_576 ?
P1 O3 Pb1 99.1(3) . 4_576 ?
Ag1 O3 Pb1 99.3(2) 4_576 4_576 ?
N2 O4 Pb1 98.1(5) . . ?
C6 N1 C2 117.6(9) . . ?
C6 N1 Ag1 119.4(7) . . ?
C2 N1 Ag1 122.9(7) . . ?
O6 N2 O5 122.4(9) . . ?
O6 N2 O4 119.6(9) . . ?
O5 N2 O4 118.0(8) . . ?
C2 C1 P1 117.9(7) . . ?
C2 C1 H1A 107.8 . . ?
P1 C1 H1A 107.8 . . ?
C2 C1 H1B 107.8 . . ?
P1 C1 H1B 107.8 . . ?
H1A C1 H1B 107.2 . . ?
N1 C2 C3 119.6(10) . . ?
N1 C2 C1 118.8(9) . . ?
C3 C2 C1 121.6(9) . . ?
C4 C3 C2 121.5(11) . . ?
C4 C3 H3A 119.3 . . ?
C2 C3 H3A 119.3 . . ?
C3 C4 C5 118.5(11) . . ?
C3 C4 H4A 120.8 . . ?
C5 C4 H4A 120.8 . . ?
C6 C5 C4 117.4(11) . . ?
C6 C5 H5A 121.3 . . ?
C4 C5 H5A 121.3 . . ?
N1 C6 C5 125.2(10) . . ?
N1 C6 H6A 117.4 . . ?
C5 C6 H6A 117.4 . . ?

loop_
_geom_bond_atom_site_label_1
_geom_bond_atom_site_label_2
_geom_bond_distance
_geom_bond_site_symmetry_2
_geom_bond_publ_flag
Pb1 O1 2.383(7) . ?
Pb1 O2 2.564(6) 3_666 ?
Pb1 O2 2.626(7) 2_656 ?
Pb1 O4 2.737(8) . ?
Pb1 O3 2.757(7) 4_575 ?
Ag1 O3 2.183(6) 4_575 ?
Ag1 N1 2.197(9) . ?
P1 O1 1.518(8) . ?
P1 O2 1.519(7) . ?
P1 O3 1.550(6) . ?
P1 C1 1.826(10) . ?
O2 Pb1 2.564(6) 3_666 ?
O2 Pb1 2.626(7) 2_646 ?
O3 Ag1 2.183(6) 4_576 ?
O3 Pb1 2.757(7) 4_576 ?
O6 N2 1.218(11) . ?
O5 N2 1.249(11) . ?
O4 N2 1.300(11) . ?
N1 C6 1.334(14) . ?
N1 C2 1.367(12) . ?
C1 C2 1.493(13) . ?
C1 H1A 0.9800 . ?
C1 H1B 0.9800 . ?
C2 C3 1.379(15) . ?
C3 C4 1.374(16) . ?
C3 H3A 0.9400 . ?
C4 C5 1.387(16) . ?
C4 H4A 0.9400 . ?
C5 C6 1.362(16) . ?
C5 H5A 0.9400 . ?
C6 H6A 0.9400 . ?

loop_
_geom_torsion_atom_site_label_1
_geom_torsion_atom_site_label_2
_geom_torsion_atom_site_label_3
_geom_torsion_atom_site_label_4
_geom_torsion
_geom_torsion_site_symmetry_1
_geom_torsion_site_symmetry_2
_geom_torsion_site_symmetry_3
_geom_torsion_site_symmetry_4
_geom_torsion_publ_flag
O2 P1 O1 Pb1 -10.0(10) . . . . ?
O3 P1 O1 Pb1 -131.8(8) . . . . ?
C1 P1 O1 Pb1 109.1(8) . . . . ?
O2 Pb1 O1 P1 -21.8(9) 3_666 . . . ?
O2 Pb1 O1 P1 138.9(9) 2_656 . . . ?
O4 Pb1 O1 P1 57.0(8) . . . . ?
O3 Pb1 O1 P1 -136.4(9) 4_575 . . . ?
O1 P1 O2 Pb1 89.3(9) . . . 3_666 ?
O3 P1 O2 Pb1 -148.3(7) . . . 3_666 ?
C1 P1 O2 Pb1 -30.1(9) . . . 3_666 ?
O1 P1 O2 Pb1 -133.2(4) . . . 2_646 ?
O3 P1 O2 Pb1 -10.8(4) . . . 2_646 ?
C1 P1 O2 Pb1 107.3(4) . . . 2_646 ?
O1 P1 O3 Ag1 -86.1(6) . . . 4_576 ?
O2 P1 O3 Ag1 147.4(5) . . . 4_576 ?
C1 P1 O3 Ag1 31.4(7) . . . 4_576 ?
O1 P1 O3 Pb1 26.3(4) . . . 4_576 ?
O2 P1 O3 Pb1 -100.2(4) . . . 4_576 ?
C1 P1 O3 Pb1 143.8(3) . . . 4_576 ?
O1 Pb1 O4 N2 163.2(6) . . . . ?
O2 Pb1 O4 N2 -95.1(5) 3_666 . . . ?
O2 Pb1 O4 N2 87.0(5) 2_656 . . . ?
O3 Pb1 O4 N2 131.9(6) 4_575 . . . ?
O3 Ag1 N1 C6 126.6(10) 4_575 . . . ?
O3 Ag1 N1 C2 -55.0(14) 4_575 . . . ?
Pb1 O4 N2 O6 176.7(8) . . . . ?
Pb1 O4 N2 O5 -1.5(9) . . . . ?
O1 P1 C1 C2 84.7(8) . . . . ?
O2 P1 C1 C2 -150.5(7) . . . . ?
O3 P1 C1 C2 -33.7(8) . . . . ?
C6 N1 C2 C3 5.3(16) . . . . ?
Ag1 N1 C2 C3 -173.2(8) . . . . ?
C6 N1 C2 C1 -172.0(9) . . . . ?
Ag1 N1 C2 C1 9.5(13) . . . . ?
P1 C1 C2 N1 -75.8(11) . . . . ?
P1 C1 C2 C3 107.0(11) . . . . ?
N1 C2 C3 C4 -5.1(18) . . . . ?
C1 C2 C3 C4 172.1(10) . . . . ?
C2 C3 C4 C5 1.5(19) . . . . ?
C3 C4 C5 C6 1.9(18) . . . . ?
C2 N1 C6 C5 -1.9(18) . . . . ?
Ag1 N1 C6 C5 176.6(10) . . . . ?
C4 C5 C6 N1 -1.7(19) . . . . ?
